data_7009457
loop_
_publ_author_name
'Su, Cheng-Yong'
'Kang, Bei-Sheng'
'Yang, Qing-Chuan'
'Mak, Thomas C. W.'

_publ_section_title
;
 Doubly interpenetrating stereoisomeric three-dimensional frameworks of
 tripodal neodymium(III) complexes from potentially spacer-controlled
 enantioselective self-assembly
;
_journal_issue 12
_journal_name_full 'Journal of the Chemical Society, Dalton Transactions'
_journal_page_first 1857
_journal_paper_doi 10.1039/b001236j
_journal_year 2000
_chemical_formula_sum 'C78 H70 Cl3 N20 Nd O14'
_chemical_formula_weight 1762.13
_chemical_name_systematic
; 

 ? 

;
_space_group_IT_number 155
_symmetry_cell_setting rhombohedral
_symmetry_space_group_name_Hall 'R 3 2"'
_symmetry_space_group_name_H-M 'R 3 2 :H'
_atom_sites_solution_hydrogens geom
_atom_sites_solution_primary direct
_atom_sites_solution_secondary difmap
_audit_creation_method SHELXL
_cell_angle_alpha 90.00
_cell_angle_beta 90.00
_cell_angle_gamma 120.00
_cell_formula_units_Z 3
_cell_length_a 16.403(2)
_cell_length_b 16.403(2)
_cell_length_c 27.497(5)
_cell_measurement_temperature 293(2)
_cell_volume 6407.1(16)
_computing_structure_refinement 'SHELXL-93 (Sheldrick, 1993)'
_computing_structure_solution 'SHELXS-86 (Sheldrick, 1990)'
_diffrn_ambient_temperature 293(2)
_diffrn_measurement_device 'Bruker AXS Smart CCD'
_diffrn_radiation_monochromator graphite
_diffrn_radiation_source 'fine-focus sealed tube'
_diffrn_radiation_type MoK\a
_diffrn_radiation_wavelength 0.71073
_diffrn_reflns_av_R_equivalents 0.0703
_diffrn_reflns_av_sigmaI/netI 0.0419
_diffrn_reflns_limit_h_max 15
_diffrn_reflns_limit_h_min -18
_diffrn_reflns_limit_k_max 17
_diffrn_reflns_limit_k_min -15
_diffrn_reflns_limit_l_max 19
_diffrn_reflns_limit_l_min -30
_diffrn_reflns_number 7875
_diffrn_reflns_theta_max 23.26
_diffrn_reflns_theta_min 1.61
_exptl_absorpt_coefficient_mu 0.774
_exptl_absorpt_correction_type none
_exptl_crystal_colour 'Pale purple'
_exptl_crystal_density_diffrn 1.370
_exptl_crystal_description Block
_exptl_crystal_F_000 2703
_exptl_crystal_size_max 0.3
_exptl_crystal_size_mid 0.3
_exptl_crystal_size_min 0.2
_refine_diff_density_max 0.731
_refine_diff_density_min -0.478
_refine_diff_density_rms 0.083
_refine_ls_abs_structure_details 'Flack H D (1983), Acta Cryst. A39, 876-881'
_refine_ls_abs_structure_Flack 0.006(13)
_refine_ls_extinction_method none
_refine_ls_goodness_of_fit_all 1.062
_refine_ls_goodness_of_fit_obs 1.060
_refine_ls_hydrogen_treatment geom
_refine_ls_matrix_type full
_refine_ls_number_parameters 174
_refine_ls_number_reflns 2048
_refine_ls_number_restraints 10
_refine_ls_restrained_S_all 1.276
_refine_ls_restrained_S_obs 1.085
_refine_ls_R_factor_all 0.0523
_refine_ls_R_factor_obs 0.0478
_refine_ls_shift/esd_max 0.006
_refine_ls_shift/esd_mean 0.001
_refine_ls_structure_factor_coef Fsqd
_refine_ls_weighting_details 'w=1/[\s^2^(Fo^2^)+(0.1016P)^2^+0.0000P] where P=(Fo^2^+2Fc^2^)/3'
_refine_ls_weighting_scheme calc
_refine_ls_wR_factor_all 0.1466
_refine_ls_wR_factor_obs 0.1230
_reflns_number_observed 2029
_reflns_number_total 2064
_reflns_observed_criterion >2sigma(I)
_cod_data_source_file b001236j.txt
_cod_data_source_block r32
_cod_depositor_comments
;
The following automatic conversions were performed:
'_symmetry_cell_setting' value 'Rhombohedral' changed to 'rhombohedral'
according to '/home/saulius/struct/CIF-dictionaries/cif_core.dic'
dictionary named 'cif_core.dic' version 2.4.1 from
2010-06-29.

'_exptl_absorpt_correction_type' value 'None' changed to
'none' according to '/home/saulius/struct/CIF-dictionaries/cif_core.dic'
dictionary named 'cif_core.dic' version 2.4.1 from 2010-06-29.

Automatic conversion script
Id: cif_fix_enum 1527 2010-12-29 10:47:43Z saulius 

The following automatic conversions were performed:

'_refine_ls_weighting_scheme' value 'calc
w=1/[\s^2^(Fo^2^)+(0.1016P)^2^+0.0000P] where P=(Fo^2^+2Fc^2^)/3' was
changed to 'calc'. New tag '_refine_ls_weighting_details' was
created. The value of the new tag was set to
'w=1/[\s^2^(Fo^2^)+(0.1016P)^2^+0.0000P] where P=(Fo^2^+2Fc^2^)/3'.

Automatic conversion script
Id: cif_fix_values 3143 2015-03-26 13:38:13Z robertas 
;
_cod_original_sg_symbol_H-M R32
_cod_database_code 7009457

loop_
_symmetry_equiv_pos_as_xyz
'x, y, z'
'-y, x-y, z'
'-x+y, -x, z'
'y, x, -z'
'x-y, -y, -z'
'-x, -x+y, -z'
'x+2/3, y+1/3, z+1/3'
'-y+2/3, x-y+1/3, z+1/3'
'-x+y+2/3, -x+1/3, z+1/3'
'y+2/3, x+1/3, -z+1/3'
'x-y+2/3, -y+1/3, -z+1/3'
'-x+2/3, -x+y+1/3, -z+1/3'
'x+1/3, y+2/3, z+2/3'
'-y+1/3, x-y+2/3, z+2/3'
'-x+y+1/3, -x+2/3, z+2/3'
'y+1/3, x+2/3, -z+2/3'
'x-y+1/3, -y+2/3, -z+2/3'
'-x+1/3, -x+y+2/3, -z+2/3'

loop_
_atom_site_aniso_label
_atom_site_aniso_U_11
_atom_site_aniso_U_22
_atom_site_aniso_U_33
_atom_site_aniso_U_23
_atom_site_aniso_U_13
_atom_site_aniso_U_12
Nd1 0.07186(8) 0.07186(8) 0.02079(10) 0.000 0.000 0.03593(4)
N1 0.0790(10) 0.0790(10) 0.0260(12) 0.000 0.000 0.0395(5)
N2 0.122(2) 0.0855(11) 0.0501(12) -0.0200(10) -0.0131(11) 0.0518(9)
N3 0.0906(10) 0.0762(8) 0.0322(8) -0.0047(7) -0.0076(14) 0.0422(9)
C1 0.0926(12) 0.0980(13) 0.0294(12) -0.0069(11) -0.0005(11) 0.0521(10)
C2 0.096(2) 0.0824(11) 0.0362(12) -0.0113(9) -0.0121(9) 0.0505(9)
C3 0.119(2) 0.0817(13) 0.0551(12) -0.0070(11) -0.024(2) 0.039(2)
C4 0.187(3) 0.083(2) 0.095(2) -0.017(2) -0.012(7) 0.046(3)
C5 0.167(5) 0.074(2) 0.133(3) 0.004(2) -0.008(4) 0.016(3)
C6 0.203(6) 0.089(2) 0.094(2) 0.030(2) 0.003(3) 0.038(2)
C7 0.114(2) 0.0818(14) 0.067(2) 0.0073(13) 0.0004(15) 0.0426(13)
C8 0.1101(12) 0.0822(11) 0.0499(12) -0.0049(10) -0.007(2) 0.0575(11)
N4 0.134(2) 0.152(2) 0.0509(14) 0.0222(13) 0.0317(13) 0.0800(13)
C9 0.223(3) 0.101(2) 0.058(2) 0.0125(12) 0.044(2) 0.091(2)
C10 0.228(3) 0.145(3) 0.060(2) 0.000(2) 0.033(2) 0.109(2)
C11 0.166(3) 0.128(2) 0.069(2) 0.043(2) 0.041(2) 0.080(2)
C12 0.180(3) 0.093(2) 0.069(2) 0.021(2) 0.043(2) 0.066(2)
C13 0.1183(15) 0.1068(13) 0.0430(14) 0.0128(12) 0.0255(13) 0.0696(11)
Cl1 0.1643(5) 0.1643(5) 0.0954(8) -0.0357(4) 0.0357(4) 0.0811(7)

loop_
_atom_site_label
_atom_site_type_symbol
_atom_site_fract_x
_atom_site_fract_y
_atom_site_fract_z
_atom_site_U_iso_or_equiv
_atom_site_thermal_displace_type
_atom_site_occupancy
_atom_site_calc_flag
_atom_site_refinement_flags
_atom_site_disorder_group
Nd1 Nd 1.3333 0.6667 0.6667 0.05483(6) Uani 1 d S .
N1 N 1.3333 0.6667 0.56570(9) 0.0613(7) Uani 1 d S .
N2 N 1.2365(2) 0.4138(2) 0.56085(9) 0.0858(9) Uani 1 d . .
H2A H 1.2421(2) 0.3971(2) 0.53039(9) 0.080 Uiso 1 d R .
N3 N 1.2595(2) 0.50536(12) 0.62433(6) 0.0661(6) Uani 1 d . .
C1 C 1.3398(2) 0.5857(2) 0.54812(9) 0.0713(8) Uani 1 d . .
H1B H 1.3199(2) 0.5737(2) 0.51478(9) 0.080 Uiso 1 d R .
H1C H 1.4035(2) 0.5982(2) 0.54988(9) 0.080 Uiso 1 d R .
C2 C 1.2767(2) 0.5008(2) 0.57785(9) 0.0689(9) Uani 1 d . .
C3 C 1.1859(3) 0.3525(2) 0.59875(9) 0.0901(11) Uani 1 d . .
C4 C 1.1249(5) 0.2567(2) 0.60169(14) 0.131(2) Uani 1 d . .
H4A H 1.1054(5) 0.2176(2) 0.57321(14) 0.080 Uiso 1 d R .
C5 C 1.0928(4) 0.2198(3) 0.6451(2) 0.144(3) Uani 1 d . .
H5A H 1.0577(4) 0.1527(3) 0.6491(2) 0.080 Uiso 1 d R .
C6 C 1.1046(4) 0.2760(3) 0.6854(2) 0.144(3) Uani 1 d . .
H6A H 1.0768(4) 0.2481(3) 0.7161(2) 0.080 Uiso 1 d R .
C7 C 1.1601(2) 0.3732(2) 0.68272(12) 0.0906(13) Uani 1 d . .
H7A H 1.1682(2) 0.4129(2) 0.71009(12) 0.080 Uiso 1 d R .
C8 C 1.2007(3) 0.4114(2) 0.63863(8) 0.0766(8) Uani 1 d . .
N4 N 1.0314(2) 0.5596(3) 0.87193(10) 0.1085(11) Uani 1 d . .
C9 C 0.9924(3) 0.4693(2) 0.94638(12) 0.123(2) Uani 1 d . .
H9A H 0.9773(3) 0.4109(2) 0.96183(12) 0.080 Uiso 1 d R .
C10 C 1.0053(4) 0.4798(3) 0.89456(12) 0.137(2) Uani 1 d . .
H10A H 0.9918(4) 0.4257(3) 0.87526(12) 0.080 Uiso 1 d R .
C11 C 1.0414(3) 0.6275(3) 0.89834(14) 0.118(2) Uani 1 d . .
H11A H 1.0604(3) 0.6866(3) 0.88267(14) 0.080 Uiso 1 d R .
C12 C 1.0331(4) 0.6252(3) 0.94857(14) 0.115(2) Uani 1 d . .
H12A H 1.0419(4) 0.6793(3) 0.96650(14) 0.080 Uiso 1 d R .
C13 C 1.0074(2) 0.5435(2) 0.97376(10) 0.0834(9) Uani 1 d . .
Cl1 Cl 1.22901(10) 0.89567(10) 0.8333 0.1418(6) Uani 1 d SD .
O11 O 1.3050(2) 0.9200(3) 0.80161(11) 0.1051(13) Uiso 0.60 d PD .
O12 O 1.1743(4) 0.7989(2) 0.8404(2) 0.219(5) Uiso 0.40 d PD .
O13 O 1.1710(2) 0.9256(2) 0.8090(2) 0.253(6) Uiso 0.60 d PD .
O14 O 1.2582(4) 0.9455(3) 0.87720(10) 0.138(3) Uiso 0.40 d PD .
O1W O 1.3333 0.6667 0.9278(5) 0.310(6) Uiso 1 d S .

loop_
_atom_type_symbol
_atom_type_description
_atom_type_scat_dispersion_real
_atom_type_scat_dispersion_imag
_atom_type_scat_source
C C 0.0033 0.0016 'International Tables Vol C Tables 4.2.6.8 and 6.1.1.4'
H H 0.0000 0.0000 'International Tables Vol C Tables 4.2.6.8 and 6.1.1.4'
N N 0.0061 0.0033 'International Tables Vol C Tables 4.2.6.8 and 6.1.1.4'
O O 0.0106 0.0060 'International Tables Vol C Tables 4.2.6.8 and 6.1.1.4'
Cl Cl 0.1484 0.1585 'International Tables Vol C Tables 4.2.6.8 and 6.1.1.4'
Nd Nd -0.1943 3.0179 'International Tables Vol C Tables 4.2.6.8 and 6.1.1.4'

loop_
_geom_angle_atom_site_label_1
_geom_angle_atom_site_label_2
_geom_angle_atom_site_label_3
_geom_angle
_geom_angle_site_symmetry_1
_geom_angle_site_symmetry_3
_geom_angle_publ_flag
N3 Nd1 N3 82.87(15) 3_775 11_566 ?
N3 Nd1 N3 75.05(15) 3_775 10_546 ?
N3 Nd1 N3 101.12(5) 11_566 10_546 ?
N3 Nd1 N3 175.0(2) 3_775 12_766 ?
N3 Nd1 N3 101.12(5) 11_566 12_766 ?
N3 Nd1 N3 101.12(5) 10_546 12_766 ?
N3 Nd1 N3 101.12(5) 3_775 2_755 ?
N3 Nd1 N3 75.1(2) 11_566 2_755 ?
N3 Nd1 N3 175.0(2) 10_546 2_755 ?
N3 Nd1 N3 82.87(15) 12_766 2_755 ?
N3 Nd1 N3 101.12(5) 3_775 . ?
N3 Nd1 N3 175.0(2) 11_566 . ?
N3 Nd1 N3 82.87(15) 10_546 . ?
N3 Nd1 N3 75.06(15) 12_766 . ?
N3 Nd1 N3 101.12(5) 2_755 . ?
N3 Nd1 N1 116.90(4) 3_775 10_546 ?
N3 Nd1 N1 63.10(4) 11_566 10_546 ?
N3 Nd1 N1 63.09(4) 10_546 10_546 ?
N3 Nd1 N1 63.10(4) 12_766 10_546 ?
N3 Nd1 N1 116.90(4) 2_755 10_546 ?
N3 Nd1 N1 116.90(4) . 10_546 ?
N3 Nd1 N1 63.10(4) 3_775 . ?
N3 Nd1 N1 116.90(4) 11_566 . ?
N3 Nd1 N1 116.90(4) 10_546 . ?
N3 Nd1 N1 116.91(4) 12_766 . ?
N3 Nd1 N1 63.10(4) 2_755 . ?
N3 Nd1 N1 63.10(4) . . ?
N1 Nd1 N1 180.0 10_546 . ?
C1 N1 C1 109.69(14) 3_775 2_755 ?
C1 N1 C1 109.69(14) 3_775 . ?
C1 N1 C1 109.69(14) 2_755 . ?
C1 N1 Nd1 109.25(14) 3_775 . ?
C1 N1 Nd1 109.25(14) 2_755 . ?
C1 N1 Nd1 109.25(14) . . ?
C2 N2 C3 108.1(2) . . ?
C2 N3 C8 104.9(2) . . ?
C2 N3 Nd1 119.51(15) . . ?
C8 N3 Nd1 135.55(15) . . ?
N1 C1 C2 109.5(2) . . ?
N3 C2 N2 113.5(2) . . ?
N3 C2 C1 123.0(2) . . ?
N2 C2 C1 123.4(2) . . ?
C4 C3 N2 134.1(3) . . ?
C4 C3 C8 121.1(3) . . ?
N2 C3 C8 104.6(2) . . ?
C5 C4 C3 118.0(3) . . ?
C4 C5 C6 121.6(4) . . ?
C7 C6 C5 120.8(4) . . ?
C8 C7 C6 117.4(3) . . ?
C7 C8 C3 120.0(2) . . ?
C7 C8 N3 131.0(2) . . ?
C3 C8 N3 109.0(2) . . ?
C11 N4 C10 115.9(3) . . ?
C13 C9 C10 119.7(3) . . ?
N4 C10 C9 123.1(4) . . ?
N4 C11 C12 125.4(4) . . ?
C13 C12 C11 120.4(4) . . ?
C9 C13 C12 115.4(3) . . ?
C9 C13 C13 122.1(2) . 6_767 ?
C12 C13 C13 122.5(2) . 6_767 ?
O12 Cl1 O14 112.5(3) 16_546 16_546 ?
O12 Cl1 O14 112.5(3) . . ?
O12 Cl1 O11 112.6(3) 16_546 16_546 ?
O14 Cl1 O11 111.9(3) 16_546 16_546 ?
O12 Cl1 O11 112.6(3) . . ?
O14 Cl1 O11 111.9(3) . . ?
O12 Cl1 O13 107.2(3) . . ?
O14 Cl1 O13 107.1(3) . . ?
O11 Cl1 O13 105.0(2) . . ?
O12 Cl1 O13 107.1(3) 16_546 16_546 ?
O14 Cl1 O13 107.1(3) 16_546 16_546 ?
O11 Cl1 O13 105.0(2) 16_546 16_546 ?
O12 O12 O13 126.4(3) 16_546 16_546 ?

loop_
_geom_bond_atom_site_label_1
_geom_bond_atom_site_label_2
_geom_bond_distance
_geom_bond_site_symmetry_2
_geom_bond_publ_flag
Nd1 N3 2.573(2) 3_775 ?
Nd1 N3 2.573(2) 11_566 ?
Nd1 N3 2.573(2) 10_546 ?
Nd1 N3 2.573(2) 12_766 ?
Nd1 N3 2.573(2) 2_755 ?
Nd1 N3 2.573(2) . ?
Nd1 N1 2.776(3) 10_546 ?
Nd1 N1 2.776(3) . ?
N1 C1 1.466(4) 3_775 ?
N1 C1 1.466(4) 2_755 ?
N1 C1 1.466(4) . ?
N2 C2 1.322(4) . ?
N2 C3 1.397(4) . ?
N3 C2 1.319(3) . ?
N3 C8 1.405(3) . ?
C1 C2 1.495(3) . ?
C3 C4 1.380(4) . ?
C3 C8 1.400(4) . ?
C4 C5 1.322(6) . ?
C5 C6 1.393(7) . ?
C6 C7 1.388(5) . ?
C7 C8 1.374(4) . ?
N4 C11 1.269(6) . ?
N4 C10 1.312(6) . ?
C9 C13 1.346(5) . ?
C9 C10 1.438(5) . ?
C11 C12 1.386(6) . ?
C12 C13 1.374(5) . ?
C13 C13 1.458(6) 6_767 ?
Cl1 O12 1.392(3) 16_546 ?
Cl1 O12 1.392(3) . ?
Cl1 O14 1.400(3) 16_546 ?
Cl1 O14 1.400(3) . ?
Cl1 O11 1.406(3) 16_546 ?
Cl1 O11 1.406(3) . ?
Cl1 O13 1.436(3) . ?
Cl1 O13 1.436(3) 16_546 ?
